data_4025518
loop_
_publ_author_name
'Raudra T. Dey'
'Tarun K. Sarkar'

_publ_contact_author_address
;Department of Chemistry
IIT-Kharagpur, 721302
Kharagpur
INDIA
;
_publ_contact_author_email tksr@chem.iitkgp.ernet.in
_publ_contact_author_fax '+91-3222-255303 '
_publ_contact_author_name 'Prof. Tarun K. Sarkar'
_publ_contact_author_phone +91-3222-283330
_publ_section_title
;
 On the [3 + 2] Annulation of Cyclic Allylsilanes with
 N-Phenyltriazolinedione: An Enantio- and Diastereoselective Synthesis of
 cis-1,3-Diaminocyclitols
;
_journal_name_full 'Journal of Organic Chemistry'
_journal_page_first 4521
_journal_page_last 4529
_journal_paper_doi 10.1021/jo100724w
_journal_volume 75
_journal_year 2010
_chemical_formula_sum 'C22 H25 N3 O3 Si'
_chemical_formula_weight 407.54
_chemical_name_systematic
;
 ?
;
_space_group_IT_number 14
_symmetry_cell_setting monoclinic
_symmetry_space_group_name_Hall '-P 2yn'
_symmetry_space_group_name_H-M 'P 1 21/n 1'
_atom_sites_solution_hydrogens geom
_atom_sites_solution_primary direct
_atom_sites_solution_secondary difmap
_audit_creation_method SHELXL-97
_cell_angle_alpha 90.000(5)
_cell_angle_beta 92.444(5)
_cell_angle_gamma 90.000(5)
_cell_formula_units_Z 4
_cell_length_a 6.984(5)
_cell_length_b 28.198(5)
_cell_length_c 10.424(5)
_cell_measurement_temperature 293(2)
_cell_volume 2051.0(18)
_computing_structure_refinement 'SHELXL-97 (Sheldrick, 1997)'
_diffrn_ambient_temperature 293(2)
_diffrn_measured_fraction_theta_full 0.919
_diffrn_measured_fraction_theta_max 0.919
_diffrn_radiation_monochromator graphite
_diffrn_radiation_source 'fine-focus sealed tube'
_diffrn_radiation_type MoK\a
_diffrn_radiation_wavelength 0.71073
_diffrn_reflns_av_R_equivalents 0.1141
_diffrn_reflns_av_sigmaI/netI 0.1399
_diffrn_reflns_limit_h_max 9
_diffrn_reflns_limit_h_min -9
_diffrn_reflns_limit_k_max 31
_diffrn_reflns_limit_k_min -38
_diffrn_reflns_limit_l_max 12
_diffrn_reflns_limit_l_min -14
_diffrn_reflns_number 25990
_diffrn_reflns_theta_full 29.46
_diffrn_reflns_theta_max 29.46
_diffrn_reflns_theta_min 2.08
_exptl_absorpt_coefficient_mu 0.143
_exptl_absorpt_correction_type none
_exptl_crystal_density_diffrn 1.320
_exptl_crystal_density_method 'not measured'
_exptl_crystal_description block
_exptl_crystal_F_000 864
_exptl_crystal_size_max 0.19
_exptl_crystal_size_mid 0.18
_exptl_crystal_size_min 0.15
_refine_diff_density_max 1.852
_refine_diff_density_min -0.536
_refine_diff_density_rms 0.089
_refine_ls_extinction_method none
_refine_ls_goodness_of_fit_ref 1.061
_refine_ls_hydrogen_treatment mixed
_refine_ls_matrix_type full
_refine_ls_number_parameters 262
_refine_ls_number_reflns 5236
_refine_ls_number_restraints 0
_refine_ls_restrained_S_all 1.061
_refine_ls_R_factor_all 0.2088
_refine_ls_R_factor_gt 0.1092
_refine_ls_shift/su_max 0.001
_refine_ls_shift/su_mean 0.000
_refine_ls_structure_factor_coef Fsqd
_refine_ls_weighting_details 'calc w=1/[\s^2^(Fo^2^)+(0.2000P)^2^+0.0000P] where P=(Fo^2^+2Fc^2^)/3'
_refine_ls_weighting_scheme calc
_refine_ls_wR_factor_gt 0.2936
_refine_ls_wR_factor_ref 0.3440
_reflns_number_gt 2635
_reflns_number_total 5236
_reflns_threshold_expression >2sigma(I)
_cod_data_source_file jo100724w_si_004.cif
_cod_data_source_block tksrtd_304p_0m
_cod_depositor_comments
;
The following automatic conversions were performed:

'_symmetry_cell_setting' value 'Monoclinic' changed to 'monoclinic'
according to the built-in table from CIF Core dictionary named
'cif_core.dic' version 2.4.1 from 2010-06-29.

Automatic conversion script
Id: cif_fix_values 1646 2011-03-28 12:23:43Z adriana 
;
_cod_original_sg_symbol_H-M 'P 21/n'
_cod_database_code 4025518

loop_
_symmetry_equiv_pos_as_xyz
'x, y, z'
'-x+1/2, y+1/2, -z+1/2'
'-x, -y, -z'
'x-1/2, -y-1/2, z-1/2'

loop_
_atom_site_label
_atom_site_type_symbol
_atom_site_fract_x
_atom_site_fract_y
_atom_site_fract_z
_atom_site_U_iso_or_equiv
_atom_site_adp_type
_atom_site_occupancy
_atom_site_symmetry_multiplicity
_atom_site_calc_flag
_atom_site_refinement_flags
_atom_site_disorder_assembly
_atom_site_disorder_group
Si1 Si 0.31793(19) 0.36156(4) 0.37400(14) 0.0378(4) Uani 1 1 d . . .
O2 O 0.1267(6) 0.18779(11) 0.5877(4) 0.0517(10) Uani 1 1 d . . .
O1 O 0.5964(5) 0.16750(12) 0.3002(4) 0.0488(9) Uani 1 1 d . . .
N1 N 0.3519(6) 0.16194(12) 0.4437(4) 0.0362(9) Uani 1 1 d . . .
N2 N 0.5393(6) 0.22455(12) 0.4504(4) 0.0365(9) Uani 1 1 d . . .
N3 N 0.4011(6) 0.22941(12) 0.5449(4) 0.0377(9) Uani 1 1 d . . .
C6 C 0.2825(7) 0.11517(14) 0.4136(5) 0.0398(11) Uani 1 1 d . . .
C17 C 0.5243(7) 0.40438(14) 0.3762(5) 0.0394(11) Uani 1 1 d . . .
C7 C 0.2739(7) 0.19292(14) 0.5319(5) 0.0367(10) Uani 1 1 d . . .
C13 C 0.5670(7) 0.27222(14) 0.3906(5) 0.0364(10) Uani 1 1 d . . .
H13 H 0.5902 0.2696 0.2988 0.044 Uiso 1 1 calc R . .
C12 C 0.7318(7) 0.29638(16) 0.4634(6) 0.0435(12) Uani 1 1 d . . .
H12A H 0.7417 0.3290 0.4347 0.052 Uiso 1 1 calc R . .
H12B H 0.8508 0.2804 0.4458 0.052 Uiso 1 1 calc R . .
C19 C 0.7168(9) 0.46675(19) 0.4762(7) 0.0628(17) Uani 1 1 d . . .
H19 H 0.7513 0.4842 0.5493 0.075 Uiso 1 1 calc R . .
C14 C 0.3754(6) 0.29648(13) 0.4137(5) 0.0329(10) Uani 1 1 d . . .
H14 H 0.2801 0.2781 0.3630 0.039 Uiso 1 1 calc R . .
C9 C 0.3506(7) 0.28071(13) 0.5534(5) 0.0348(10) Uani 1 1 d . . .
H9 H 0.2193 0.2855 0.5804 0.042 Uiso 1 1 calc R . .
C10 C 0.4980(8) 0.30516(15) 0.6437(5) 0.0415(11) Uani 1 1 d . . .
H10 H 0.4756 0.3395 0.6403 0.050 Uiso 1 1 calc R . .
C11 C 0.7018(8) 0.29547(18) 0.6076(6) 0.0513(14) Uani 1 1 d . . .
H11A H 0.7400 0.2646 0.6409 0.062 Uiso 1 1 calc R . .
H11B H 0.7853 0.3189 0.6489 0.062 Uiso 1 1 calc R . .
C20 C 0.8045(9) 0.47531(18) 0.3659(8) 0.0637(17) Uani 1 1 d . . .
H20 H 0.8937 0.4997 0.3612 0.076 Uiso 1 1 calc R . .
C18 C 0.5719(9) 0.43134(18) 0.4827(6) 0.0532(14) Uani 1 1 d . . .
H18 H 0.5098 0.4265 0.5588 0.064 Uiso 1 1 calc R . .
C8 C 0.5073(7) 0.18325(14) 0.3865(5) 0.0354(10) Uani 1 1 d . . .
C3 C 0.1524(12) 0.0248(2) 0.3550(8) 0.079(2) Uani 1 1 d . . .
H3 H 0.1100 -0.0055 0.3332 0.094 Uiso 1 1 calc R . .
C22 C 0.6238(8) 0.41281(17) 0.2650(6) 0.0515(13) Uani 1 1 d . . .
H22 H 0.5964 0.3944 0.1926 0.062 Uiso 1 1 calc R . .
C5 C 0.4081(10) 0.07805(19) 0.4043(7) 0.0623(16) Uani 1 1 d . . .
H5 H 0.5388 0.0832 0.4182 0.075 Uiso 1 1 calc R . .
C21 C 0.7600(9) 0.44728(18) 0.2595(7) 0.0599(16) Uani 1 1 d . . .
H21 H 0.8234 0.4520 0.1839 0.072 Uiso 1 1 calc R . .
C16 C 0.1449(8) 0.38372(17) 0.4901(6) 0.0532(14) Uani 1 1 d . . .
H16A H 0.2045 0.3840 0.5748 0.080 Uiso 1 1 calc R . .
H16B H 0.0347 0.3634 0.4887 0.080 Uiso 1 1 calc R . .
H16C H 0.1060 0.4153 0.4668 0.080 Uiso 1 1 calc R . .
C4 C 0.3427(13) 0.03345(19) 0.3750(8) 0.079(2) Uani 1 1 d . . .
H4 H 0.4298 0.0087 0.3686 0.095 Uiso 1 1 calc R . .
C15 C 0.2061(10) 0.36037(19) 0.2102(6) 0.0614(16) Uani 1 1 d . . .
H15A H 0.2974 0.3490 0.1511 0.092 Uiso 1 1 calc R . .
H15B H 0.1660 0.3918 0.1860 0.092 Uiso 1 1 calc R . .
H15C H 0.0970 0.3397 0.2084 0.092 Uiso 1 1 calc R . .
C1 C 0.0878(9) 0.10739(17) 0.3965(6) 0.0523(13) Uani 1 1 d . . .
H1 H 0.0020 0.1324 0.4043 0.063 Uiso 1 1 calc R . .
C2 C 0.0202(10) 0.0617(2) 0.3674(8) 0.0721(19) Uani 1 1 d . . .
H2 H -0.1106 0.0560 0.3565 0.086 Uiso 1 1 calc R . .
O3 O 0.4768(9) 0.28941(18) 0.7719(5) 0.0899(17) Uani 1 1 d . . .
H3A H 0.4345 0.2623 0.7711 0.135 Uiso 1 1 calc R . .

loop_
_atom_site_aniso_label
_atom_site_aniso_U_11
_atom_site_aniso_U_22
_atom_site_aniso_U_33
_atom_site_aniso_U_23
_atom_site_aniso_U_13
_atom_site_aniso_U_12
Si1 0.0423(7) 0.0309(6) 0.0400(8) 0.0015(5) -0.0015(6) -0.0003(5)
O2 0.065(2) 0.0390(16) 0.053(2) -0.0056(16) 0.029(2) -0.0121(16)
O1 0.054(2) 0.0459(18) 0.048(2) -0.0049(16) 0.0176(18) 0.0062(16)
N1 0.045(2) 0.0295(16) 0.035(2) -0.0022(15) 0.0077(18) -0.0014(15)
N2 0.042(2) 0.0327(17) 0.035(2) 0.0012(15) 0.0070(17) 0.0017(15)
N3 0.050(2) 0.0295(17) 0.034(2) -0.0013(15) 0.0120(18) -0.0024(15)
C6 0.058(3) 0.0266(18) 0.035(3) 0.0017(17) 0.004(2) -0.0005(19)
C17 0.047(3) 0.0223(17) 0.049(3) -0.0008(18) -0.002(2) -0.0015(17)
C7 0.050(3) 0.0300(19) 0.031(2) 0.0031(17) 0.010(2) -0.0028(18)
C13 0.044(3) 0.033(2) 0.032(2) 0.0050(17) 0.003(2) -0.0034(18)
C12 0.036(2) 0.043(2) 0.052(3) 0.003(2) 0.004(2) -0.0059(19)
C19 0.057(3) 0.051(3) 0.079(5) -0.016(3) -0.003(3) -0.012(3)
C14 0.037(2) 0.0269(18) 0.034(2) -0.0003(16) 0.0017(19) -0.0053(16)
C9 0.042(2) 0.0254(18) 0.037(3) -0.0023(17) 0.007(2) -0.0024(16)
C10 0.061(3) 0.034(2) 0.029(2) -0.0028(18) 0.004(2) -0.008(2)
C11 0.053(3) 0.050(3) 0.050(3) 0.001(2) -0.007(3) -0.010(2)
C20 0.053(3) 0.042(3) 0.096(5) 0.006(3) 0.004(3) -0.012(2)
C18 0.060(3) 0.050(3) 0.049(3) -0.004(2) 0.006(3) -0.006(2)
C8 0.042(2) 0.0302(19) 0.034(2) 0.0020(18) 0.005(2) 0.0045(17)
C3 0.108(6) 0.045(3) 0.084(5) -0.020(3) 0.021(5) -0.021(3)
C22 0.066(3) 0.040(2) 0.049(3) 0.002(2) 0.009(3) -0.003(2)
C5 0.073(4) 0.043(3) 0.072(4) -0.009(3) 0.014(3) 0.007(3)
C21 0.065(4) 0.054(3) 0.062(4) 0.010(3) 0.018(3) -0.003(3)
C16 0.048(3) 0.044(2) 0.068(4) 0.000(3) 0.015(3) 0.003(2)
C4 0.110(6) 0.035(3) 0.094(6) -0.014(3) 0.033(5) 0.014(3)
C15 0.070(4) 0.052(3) 0.059(4) 0.008(3) -0.022(3) 0.003(3)
C1 0.064(3) 0.040(2) 0.053(3) -0.004(2) -0.001(3) -0.008(2)
C2 0.073(4) 0.063(4) 0.081(5) -0.016(3) 0.018(4) -0.028(3)
O3 0.122(5) 0.089(3) 0.058(3) -0.004(3) 0.003(3) -0.016(3)

loop_
_atom_type_symbol
_atom_type_description
_atom_type_scat_dispersion_real
_atom_type_scat_dispersion_imag
_atom_type_scat_source
C C 0.0033 0.0016 'International Tables Vol C Tables 4.2.6.8 and 6.1.1.4'
H H 0.0000 0.0000 'International Tables Vol C Tables 4.2.6.8 and 6.1.1.4'
N N 0.0061 0.0033 'International Tables Vol C Tables 4.2.6.8 and 6.1.1.4'
O O 0.0106 0.0060 'International Tables Vol C Tables 4.2.6.8 and 6.1.1.4'
Si Si 0.0817 0.0704 'International Tables Vol C Tables 4.2.6.8 and 6.1.1.4'

loop_
_geom_angle_atom_site_label_1
_geom_angle_atom_site_label_2
_geom_angle_atom_site_label_3
_geom_angle
_geom_angle_site_symmetry_1
_geom_angle_site_symmetry_3
_geom_angle_publ_flag
C15 Si1 C16 110.3(3) . . ?
C15 Si1 C17 108.5(3) . . ?
C16 Si1 C17 107.2(2) . . ?
C15 Si1 C14 105.0(2) . . ?
C16 Si1 C14 108.5(2) . . ?
C17 Si1 C14 117.3(2) . . ?
C8 N1 C7 110.1(4) . . ?
C8 N1 C6 124.3(4) . . ?
C7 N1 C6 125.6(4) . . ?
C8 N2 N3 108.8(4) . . ?
C8 N2 C13 126.0(4) . . ?
N3 N2 C13 107.9(3) . . ?
C7 N3 N2 108.6(4) . . ?
C7 N3 C9 125.7(4) . . ?
N2 N3 C9 107.8(3) . . ?
C1 C6 C5 119.9(5) . . ?
C1 C6 N1 119.7(4) . . ?
C5 C6 N1 120.4(5) . . ?
C18 C17 C22 117.6(5) . . ?
C18 C17 Si1 121.6(4) . . ?
C22 C17 Si1 120.5(4) . . ?
O2 C7 N3 127.3(4) . . ?
O2 C7 N1 127.2(4) . . ?
N3 C7 N1 105.5(4) . . ?
N2 C13 C12 107.7(4) . . ?
N2 C13 C14 101.9(4) . . ?
C12 C13 C14 111.8(4) . . ?
C13 C12 C11 110.7(4) . . ?
C20 C19 C18 121.0(6) . . ?
C9 C14 C13 98.9(4) . . ?
C9 C14 Si1 116.7(3) . . ?
C13 C14 Si1 124.7(3) . . ?
N3 C9 C14 100.8(3) . . ?
N3 C9 C10 108.6(4) . . ?
C14 C9 C10 110.6(4) . . ?
O3 C10 C11 108.3(5) . . ?
O3 C10 C9 110.1(4) . . ?
C11 C10 C9 112.4(4) . . ?
C10 C11 C12 114.3(4) . . ?
C19 C20 C21 119.1(5) . . ?
C17 C18 C19 119.8(6) . . ?
O1 C8 N2 127.3(4) . . ?
O1 C8 N1 126.7(4) . . ?
N2 C8 N1 105.9(4) . . ?
C4 C3 C2 119.7(5) . . ?
C21 C22 C17 121.9(5) . . ?
C6 C5 C4 120.6(7) . . ?
C22 C21 C20 120.4(6) . . ?
C3 C4 C5 121.0(6) . . ?
C6 C1 C2 119.6(6) . . ?
C3 C2 C1 119.1(6) . . ?

loop_
_geom_bond_atom_site_label_1
_geom_bond_atom_site_label_2
_geom_bond_distance
_geom_bond_site_symmetry_2
_geom_bond_publ_flag
Si1 C15 1.847(6) . ?
Si1 C16 1.855(6) . ?
Si1 C17 1.880(5) . ?
Si1 C14 1.920(4) . ?
O2 C7 1.212(6) . ?
O1 C8 1.201(6) . ?
N1 C8 1.396(6) . ?
N1 C7 1.395(6) . ?
N1 C6 1.435(5) . ?
N2 C8 1.355(6) . ?
N2 N3 1.414(6) . ?
N2 C13 1.498(5) . ?
N3 C7 1.363(6) . ?
N3 C9 1.492(5) . ?
C6 C1 1.382(8) . ?
C6 C5 1.371(7) . ?
C17 C18 1.375(8) . ?
C17 C22 1.398(8) . ?
C13 C12 1.514(7) . ?
C13 C14 1.531(7) . ?
C12 C11 1.526(8) . ?
C19 C20 1.348(10) . ?
C19 C18 1.425(8) . ?
C14 C9 1.539(7) . ?
C9 C10 1.529(7) . ?
C10 O3 1.422(7) . ?
C10 C11 1.513(8) . ?
C20 C21 1.386(10) . ?
C3 C4 1.359(11) . ?
C3 C2 1.401(10) . ?
C22 C21 1.363(8) . ?
C5 C4 1.368(9) . ?
C1 C2 1.401(7) . ?
